data_7043598
loop_
_publ_author_name
'Koyanagi, Yoshinari'
'Kawaguchi, Shogo'
'Fujii, Kaori'
'Kimura, Yoshifumi'
'Sasamori, Takahiro'
'Tokitoh, Norihiro'
'Matano, Yoshihiro'

_publ_section_title
;
 Effects of counter anions, P-substituents, and solvents on optical and
 photophysical properties of 2-phenylbenzo[b]phospholium salts
;
_journal_name_full 'Dalton Trans.'
_journal_paper_doi 10.1039/C7DT01839H
_journal_year 2017
_chemical_formula_moiety 'C21 H18 P1, P1 F6'
_chemical_formula_sum 'C21 H18 F6 P2'
_chemical_formula_weight 446.29
_chemical_name_systematic
; 
 ? 
;
_space_group_crystal_system monoclinic
_space_group_IT_number 14
_space_group_name_Hall '-P 2ybc'
_space_group_name_H-M_alt 'P 1 21/c 1'
_symmetry_space_group_name_Hall '-P 2ybc'
_symmetry_space_group_name_H-M 'P 1 21/c 1'
_atom_sites_solution_hydrogens geom
_atom_sites_solution_primary direct
_atom_sites_solution_secondary difmap
_audit_creation_method SHELXL-97
_audit_update_record
;
2017-04-25 deposited with the CCDC.
2017-06-26 downloaded from the CCDC.
;
_cell_angle_alpha 90.00
_cell_angle_beta 94.8115(9)
_cell_angle_gamma 90.00
_cell_formula_units_Z 4
_cell_length_a 11.5651(2)
_cell_length_b 8.32080(10)
_cell_length_c 20.4281(3)
_cell_measurement_reflns_used 32989
_cell_measurement_temperature 103(2)
_cell_measurement_theta_max 26.0
_cell_measurement_theta_min 2.56
_cell_volume 1958.89(5)
_computing_cell_refinement HKL2000
_computing_data_collection CrystalClear
_computing_data_reduction HKL2000
_computing_molecular_graphics 'Yadokari-XG 2011 (Wakita Nemoto et al., 2011)'
_computing_publication_material 'Yadokari-XG 2011 (Wakita,Nemoto et al., 2011)'
_computing_structure_refinement 'SHELXL-2014/7 (Sheldrick, 2014)'
_computing_structure_solution SIR-2014
_diffrn_ambient_temperature 103(2)
_diffrn_detector_area_resol_mean 28.5714
_diffrn_measured_fraction_theta_full 0.997
_diffrn_measured_fraction_theta_max 0.997
_diffrn_measurement_device_type 'Rigaku Saturn'
_diffrn_measurement_method \w
_diffrn_radiation_monochromator graphite
_diffrn_radiation_source 'fine-focus sealed tube'
_diffrn_radiation_type MoK\a
_diffrn_radiation_wavelength 0.71075
_diffrn_reflns_av_R_equivalents 0.0332
_diffrn_reflns_av_sigmaI/netI 0.0136
_diffrn_reflns_limit_h_max 14
_diffrn_reflns_limit_h_min -14
_diffrn_reflns_limit_k_max 10
_diffrn_reflns_limit_k_min -10
_diffrn_reflns_limit_l_max 25
_diffrn_reflns_limit_l_min -25
_diffrn_reflns_number 32989
_diffrn_reflns_theta_full 26.00
_diffrn_reflns_theta_max 26.00
_diffrn_reflns_theta_min 2.56
_exptl_absorpt_coefficient_mu 0.282
_exptl_absorpt_correction_T_max 0.9860
_exptl_absorpt_correction_T_min 0.9696
_exptl_absorpt_correction_type multi-scan
_exptl_absorpt_process_details
;
 MULABS - Empirical Correction for Absorption Anisotropy.
 Blessing, R. H., Acta Cryst., A51, 33-38 (1995).
;
_exptl_crystal_colour colorless
_exptl_crystal_density_diffrn 1.513
_exptl_crystal_density_method 'not measured'
_exptl_crystal_description prism
_exptl_crystal_F_000 912
_exptl_crystal_recrystallization_method 'Re-crystallisation from solvent: dichloromethane-diethyl ether'
_exptl_crystal_size_max 0.11
_exptl_crystal_size_mid 0.06
_exptl_crystal_size_min 0.05
_refine_diff_density_max 0.896
_refine_diff_density_min -0.363
_refine_diff_density_rms 0.045
_refine_ls_extinction_method none
_refine_ls_goodness_of_fit_ref 1.077
_refine_ls_hydrogen_treatment refall
_refine_ls_matrix_type full
_refine_ls_number_parameters 334
_refine_ls_number_reflns 3843
_refine_ls_number_restraints 0
_refine_ls_restrained_S_all 1.077
_refine_ls_R_factor_all 0.0424
_refine_ls_R_factor_gt 0.0410
_refine_ls_shift/su_max 0.001
_refine_ls_shift/su_mean 0.000
_refine_ls_structure_factor_coef Fsqd
_refine_ls_weighting_details 'calc w=1/[\s^2^(Fo^2^)+(0.0400P)^2^+1.9701P] where P=(Fo^2^+2Fc^2^)/3'
_refine_ls_weighting_scheme calc
_refine_ls_wR_factor_gt 0.0991
_refine_ls_wR_factor_ref 0.1001
_reflns_number_gt 3724
_reflns_number_total 3843
_reflns_threshold_expression >2sigma(I)
_cod_data_source_file c7dt01839h2.cif
_cod_data_source_block pmepf6
_cod_database_code 7043598

loop_
_symmetry_equiv_pos_as_xyz
'x, y, z'
'-x, y+1/2, -z+1/2'
'-x, -y, -z'
'x, -y-1/2, z-1/2'

loop_
_atom_site_label
_atom_site_type_symbol
_atom_site_fract_x
_atom_site_fract_y
_atom_site_fract_z
_atom_site_U_iso_or_equiv
_atom_site_adp_type
_atom_site_occupancy
_atom_site_symmetry_multiplicity
_atom_site_calc_flag
P1 P 0.68917(4) 0.00444(6) 0.63245(2) 0.02566(14) Uani 1 1 d
C1 C 0.83801(17) 0.0681(2) 0.63226(9) 0.0283(4) Uani 1 1 d
C5 C 0.7875(2) -0.4331(3) 0.51905(11) 0.0372(5) Uani 1 1 d
H5 H 0.814(2) -0.517(3) 0.4957(13) 0.045(7) Uiso 1 1 d
C11 C 1.01612(19) 0.4453(3) 0.65283(12) 0.0392(5) Uani 1 1 d
H11 H 1.080(2) 0.494(3) 0.6356(13) 0.048(7) Uiso 1 1 d
C12 C 0.9616(2) 0.5261(3) 0.70041(11) 0.0410(5) Uani 1 1 d
H12 H 0.992(2) 0.631(4) 0.7144(13) 0.054(8) Uiso 1 1 d
C13 C 0.8675(2) 0.4585(3) 0.72646(11) 0.0408(5) Uani 1 1 d
H13 H 0.830(2) 0.513(3) 0.7592(14) 0.053(8) Uiso 1 1 d
C14 C 0.8261(2) 0.3093(3) 0.70476(11) 0.0352(5) Uani 1 1 d
H14 H 0.763(2) 0.266(3) 0.7236(12) 0.039(6) Uiso 1 1 d
C18 C 0.6888(2) -0.1511(3) 0.81985(11) 0.0365(5) Uani 1 1 d
C19 C 0.5944(2) -0.0724(3) 0.84185(10) 0.0362(5) Uani 1 1 d
H19 H 0.579(2) -0.082(3) 0.8866(13) 0.043(7) Uiso 1 1 d
C20 C 0.5246(2) 0.0239(3) 0.80039(11) 0.0374(5) Uani 1 1 d
H20 H 0.458(2) 0.076(3) 0.8143(12) 0.045(7) Uiso 1 1 d
P2 P 0.74089(4) 0.12563(6) 0.41002(2) 0.02590(14) Uani 1 1 d
F3 F 0.67210(13) -0.00255(17) 0.45051(7) 0.0491(4) Uani 1 1 d
F2 F 0.82904(13) 0.15355(18) 0.47320(7) 0.0547(4) Uani 1 1 d
F1 F 0.65178(13) 0.09743(18) 0.34788(7) 0.0535(4) Uani 1 1 d
F5 F 0.66023(12) 0.26644(16) 0.43485(7) 0.0452(3) Uani 1 1 d
C2 C 0.89574(18) -0.0462(3) 0.60132(10) 0.0306(4) Uani 1 1 d
H2 H 0.978(2) -0.035(3) 0.5943(10) 0.028(5) Uiso 1 1 d
C6 C 0.6710(2) -0.4238(3) 0.53174(10) 0.0347(5) Uani 1 1 d
H6 H 0.618(2) -0.503(3) 0.5159(12) 0.036(6) Uiso 1 1 d
C15 C 0.59291(19) 0.1440(3) 0.58938(10) 0.0299(4) Uani 1 1 d
C16 C 0.64705(16) -0.0294(2) 0.71382(9) 0.0261(4) Uani 1 1 d
C17 C 0.71620(19) -0.1296(3) 0.75564(10) 0.0330(4) Uani 1 1 d
H17 H 0.783(2) -0.184(3) 0.7399(12) 0.044(7) Uiso 1 1 d
C21 C 0.55039(18) 0.0466(3) 0.73590(10) 0.0314(4) Uani 1 1 d
H21 H 0.501(2) 0.116(3) 0.7066(12) 0.043(7) Uiso 1 1 d
F4 F 0.80895(13) 0.25321(17) 0.37066(7) 0.0530(4) Uani 1 1 d
F6 F 0.82111(11) -0.01564(16) 0.38657(7) 0.0442(3) Uani 1 1 d
C4 C 0.86595(19) -0.3131(3) 0.54079(10) 0.0344(5) Uani 1 1 d
H4 H 0.948(2) -0.321(3) 0.5323(11) 0.034(6) Uiso 1 1 d
C8 C 0.70947(18) -0.1776(2) 0.58825(9) 0.0280(4) Uani 1 1 d
C7 C 0.63075(19) -0.2942(3) 0.56662(10) 0.0306(4) Uani 1 1 d
H7 H 0.550(2) -0.286(3) 0.5754(11) 0.036(6) Uiso 1 1 d
C9 C 0.88044(17) 0.2257(2) 0.65651(9) 0.0292(4) Uani 1 1 d
C3 C 0.82641(17) -0.1848(2) 0.57592(9) 0.0292(4) Uani 1 1 d
C10 C 0.97688(18) 0.2961(3) 0.63069(11) 0.0340(5) Uani 1 1 d
H10 H 1.012(2) 0.239(3) 0.5951(13) 0.048(7) Uiso 1 1 d
H22 H 0.598(2) 0.244(3) 0.6127(12) 0.041(7) Uiso 1 1 d
H1 H 0.735(2) -0.219(3) 0.8487(13) 0.046(7) Uiso 1 1 d
H23 H 0.516(2) 0.101(3) 0.5862(11) 0.037(6) Uiso 1 1 d
H24 H 0.620(2) 0.157(3) 0.5455(13) 0.045(7) Uiso 1 1 d

loop_
_atom_site_aniso_label
_atom_site_aniso_U_11
_atom_site_aniso_U_22
_atom_site_aniso_U_33
_atom_site_aniso_U_23
_atom_site_aniso_U_13
_atom_site_aniso_U_12
P1 0.0283(3) 0.0243(3) 0.0247(2) 0.00002(19) 0.00409(18) 0.00103(19)
C1 0.0310(10) 0.0277(10) 0.0264(9) 0.0034(8) 0.0037(7) -0.0002(8)
C5 0.0522(13) 0.0273(11) 0.0323(11) -0.0052(9) 0.0042(9) 0.0088(10)
C11 0.0317(11) 0.0317(11) 0.0531(14) 0.0078(10) -0.0025(10) -0.0043(9)
C12 0.0522(14) 0.0289(11) 0.0390(12) 0.0025(9) -0.0123(10) -0.0068(10)
C13 0.0607(15) 0.0305(11) 0.0312(11) -0.0032(9) 0.0037(10) -0.0007(11)
C14 0.0414(12) 0.0323(11) 0.0325(11) 0.0017(9) 0.0078(9) -0.0038(9)
C18 0.0402(12) 0.0367(12) 0.0318(11) 0.0094(9) -0.0018(9) -0.0090(9)
C19 0.0455(12) 0.0383(12) 0.0253(10) -0.0026(9) 0.0062(9) -0.0182(10)
C20 0.0427(12) 0.0378(12) 0.0333(11) -0.0054(9) 0.0128(9) -0.0028(10)
P2 0.0257(3) 0.0250(3) 0.0274(3) -0.00123(19) 0.00448(19) -0.00131(19)
F3 0.0518(8) 0.0408(8) 0.0579(9) 0.0113(7) 0.0240(7) -0.0050(6)
F2 0.0620(9) 0.0467(8) 0.0506(8) -0.0098(7) -0.0233(7) 0.0060(7)
F1 0.0597(9) 0.0487(8) 0.0477(8) -0.0041(7) -0.0209(7) -0.0023(7)
F5 0.0493(8) 0.0380(7) 0.0497(8) -0.0020(6) 0.0133(6) 0.0143(6)
C2 0.0300(10) 0.0308(10) 0.0313(10) 0.0010(8) 0.0042(8) 0.0010(8)
C6 0.0462(12) 0.0270(10) 0.0298(10) -0.0006(8) -0.0025(9) -0.0050(9)
C15 0.0327(11) 0.0289(10) 0.0282(10) 0.0022(8) 0.0030(8) 0.0056(8)
C16 0.0274(9) 0.0260(9) 0.0254(9) -0.0007(7) 0.0046(7) -0.0033(8)
C17 0.0333(11) 0.0329(11) 0.0331(10) 0.0051(9) 0.0045(8) 0.0015(9)
C21 0.0346(11) 0.0298(10) 0.0304(10) -0.0015(8) 0.0063(8) 0.0009(9)
F4 0.0664(9) 0.0357(7) 0.0613(9) 0.0018(7) 0.0306(8) -0.0152(7)
F6 0.0403(7) 0.0340(7) 0.0601(9) -0.0110(6) 0.0151(6) 0.0040(6)
C4 0.0353(11) 0.0342(11) 0.0340(11) -0.0006(9) 0.0056(9) 0.0060(9)
C8 0.0365(10) 0.0252(9) 0.0226(9) 0.0020(7) 0.0040(7) 0.0050(8)
C7 0.0368(11) 0.0292(10) 0.0260(9) 0.0034(8) 0.0040(8) 0.0005(9)
C9 0.0341(10) 0.0246(9) 0.0280(9) 0.0032(8) -0.0032(8) -0.0017(8)
C3 0.0344(10) 0.0262(10) 0.0271(9) 0.0013(8) 0.0024(8) 0.0020(8)
C10 0.0331(10) 0.0302(11) 0.0393(11) 0.0045(9) 0.0061(9) 0.0024(9)

loop_
_atom_type_symbol
_atom_type_description
_atom_type_scat_dispersion_real
_atom_type_scat_dispersion_imag
_atom_type_scat_source
C C 0.0033 0.0016 'International Tables Vol C Tables 4.2.6.8 and 6.1.1.4'
H H 0.0000 0.0000 'International Tables Vol C Tables 4.2.6.8 and 6.1.1.4'
F F 0.0171 0.0103 'International Tables Vol C Tables 4.2.6.8 and 6.1.1.4'
P P 0.1023 0.0942 'International Tables Vol C Tables 4.2.6.8 and 6.1.1.4'

loop_
_geom_angle_atom_site_label_1
_geom_angle_atom_site_label_2
_geom_angle_atom_site_label_3
_geom_angle
C15 P1 C8 113.84(10)
C15 P1 C16 110.60(10)
C8 P1 C16 113.09(9)
C15 P1 C1 111.33(10)
C8 P1 C1 94.69(9)
C16 P1 C1 112.47(9)
C2 C1 C9 128.44(19)
C2 C1 P1 107.74(15)
C9 C1 P1 123.56(15)
C6 C5 C4 120.8(2)
C6 C5 H5 120.5(17)
C4 C5 H5 118.6(17)
C12 C11 C10 120.7(2)
C12 C11 H11 118.4(16)
C10 C11 H11 120.9(16)
C13 C12 C11 119.9(2)
C13 C12 H12 122.0(16)
C11 C12 H12 118.1(17)
C12 C13 C14 120.4(2)
C12 C13 H13 120.4(17)
C14 C13 H13 119.2(17)
C13 C14 C9 120.4(2)
C13 C14 H14 118.4(15)
C9 C14 H14 121.2(16)
C19 C18 C17 119.8(2)
C19 C18 H1 120.2(16)
C17 C18 H1 120.0(16)
C20 C19 C18 121.0(2)
C20 C19 H19 119.4(15)
C18 C19 H19 119.6(15)
C19 C20 C21 120.1(2)
C19 C20 H20 122.1(16)
C21 C20 H20 117.8(16)
F4 P2 F1 90.58(9)
F4 P2 F2 90.11(9)
F1 P2 F2 179.17(9)
F4 P2 F6 90.87(8)
F1 P2 F6 90.34(8)
F2 P2 F6 90.11(8)
F4 P2 F3 179.45(9)
F1 P2 F3 89.84(9)
F2 P2 F3 89.46(9)
F6 P2 F3 89.48(8)
F4 P2 F5 89.88(8)
F1 P2 F5 90.29(8)
F2 P2 F5 89.25(8)
F6 P2 F5 179.02(8)
F3 P2 F5 89.76(7)
C1 C2 C3 116.13(18)
C1 C2 H2 121.8(13)
C3 C2 H2 122.0(13)
C7 C6 C5 120.5(2)
C7 C6 H6 118.9(15)
C5 C6 H6 120.6(15)
P1 C15 H22 108.2(15)
P1 C15 H23 109.2(15)
H22 C15 H23 112(2)
P1 C15 H24 106.7(15)
H22 C15 H24 111(2)
H23 C15 H24 110(2)
C21 C16 C17 120.49(18)
C21 C16 P1 121.13(15)
C17 C16 P1 118.34(15)
C18 C17 C16 119.4(2)
C18 C17 H17 120.3(15)
C16 C17 H17 120.3(15)
C20 C21 C16 119.2(2)
C20 C21 H21 120.2(15)
C16 C21 H21 120.6(15)
C3 C4 C5 118.8(2)
C3 C4 H4 120.7(14)
C5 C4 H4 120.4(14)
C7 C8 C3 122.38(19)
C7 C8 P1 130.31(16)
C3 C8 P1 107.29(15)
C8 C7 C6 117.9(2)
C8 C7 H7 120.8(15)
C6 C7 H7 121.3(15)
C14 C9 C10 118.48(19)
C14 C9 C1 121.58(19)
C10 C9 C1 119.94(19)
C4 C3 C8 119.54(19)
C4 C3 C2 126.30(19)
C8 C3 C2 114.14(18)
C11 C10 C9 120.1(2)
C11 C10 H10 122.1(16)
C9 C10 H10 117.7(16)

loop_
_geom_bond_atom_site_label_1
_geom_bond_atom_site_label_2
_geom_bond_distance
P1 C15 1.788(2)
P1 C8 1.789(2)
P1 C16 1.7930(19)
P1 C1 1.801(2)
C1 C2 1.349(3)
C1 C9 1.472(3)
C5 C6 1.395(3)
C5 C4 1.396(3)
C5 H5 0.91(3)
C11 C12 1.378(4)
C11 C10 1.384(3)
C11 H11 0.94(3)
C12 C13 1.371(4)
C12 H12 0.97(3)
C13 C14 1.390(3)
C13 H13 0.94(3)
C14 C9 1.397(3)
C14 H14 0.92(2)
C18 C19 1.380(3)
C18 C17 1.387(3)
C18 H1 0.95(3)
C19 C20 1.377(3)
C19 H19 0.95(3)
C20 C21 1.388(3)
C20 H20 0.95(3)
P2 F4 1.5808(13)
P2 F1 1.5841(14)
P2 F2 1.5933(14)
P2 F6 1.5958(13)
P2 F3 1.6015(13)
P2 F5 1.6061(13)
C2 C3 1.474(3)
C2 H2 0.98(2)
C6 C7 1.394(3)
C6 H6 0.94(3)
C15 H22 0.96(3)
C15 H23 0.96(2)
C15 H24 0.98(3)
C16 C21 1.392(3)
C16 C17 1.397(3)
C17 H17 0.97(3)
C21 H21 0.98(3)
C4 C3 1.385(3)
C4 H4 0.98(2)
C8 C7 1.378(3)
C8 C3 1.398(3)
C7 H7 0.97(2)
C9 C10 1.401(3)
C10 H10 0.99(3)

loop_
_geom_torsion_atom_site_label_1
_geom_torsion_atom_site_label_2
_geom_torsion_atom_site_label_3
_geom_torsion_atom_site_label_4
_geom_torsion
C15 P1 C1 C2 -118.87(15)
C8 P1 C1 C2 -1.00(16)
C16 P1 C1 C2 116.37(15)
C15 P1 C1 C9 55.64(18)
C8 P1 C1 C9 173.50(16)
C16 P1 C1 C9 -69.13(18)
C10 C11 C12 C13 0.2(3)
C11 C12 C13 C14 -0.6(4)
C12 C13 C14 C9 0.6(3)
C17 C18 C19 C20 1.9(3)
C18 C19 C20 C21 -1.7(3)
C9 C1 C2 C3 -173.20(18)
P1 C1 C2 C3 1.0(2)
C4 C5 C6 C7 -0.2(3)
C15 P1 C16 C21 0.7(2)
C8 P1 C16 C21 -128.34(17)
C1 P1 C16 C21 125.84(17)
C15 P1 C16 C17 -176.97(16)
C8 P1 C16 C17 54.01(19)
C1 P1 C16 C17 -51.80(19)
C19 C18 C17 C16 -0.5(3)
C21 C16 C17 C18 -1.0(3)
P1 C16 C17 C18 176.70(16)
C19 C20 C21 C16 0.2(3)
C17 C16 C21 C20 1.1(3)
P1 C16 C21 C20 -176.47(16)
C6 C5 C4 C3 0.7(3)
C15 P1 C8 C7 -61.8(2)
C16 P1 C8 C7 65.5(2)
C1 P1 C8 C7 -177.62(19)
C15 P1 C8 C3 116.60(15)
C16 P1 C8 C3 -116.07(14)
C1 P1 C8 C3 0.79(15)
C3 C8 C7 C6 0.5(3)
P1 C8 C7 C6 178.74(16)
C5 C6 C7 C8 -0.4(3)
C13 C14 C9 C10 -0.2(3)
C13 C14 C9 C1 -179.6(2)
C2 C1 C9 C14 -159.5(2)
P1 C1 C9 C14 27.2(3)
C2 C1 C9 C10 21.1(3)
P1 C1 C9 C10 -152.18(17)
C5 C4 C3 C8 -0.6(3)
C5 C4 C3 C2 -178.5(2)
C7 C8 C3 C4 0.0(3)
P1 C8 C3 C4 -178.60(16)
C7 C8 C3 C2 178.16(18)
P1 C8 C3 C2 -0.4(2)
C1 C2 C3 C4 177.7(2)
C1 C2 C3 C8 -0.4(3)
C12 C11 C10 C9 0.2(3)
C14 C9 C10 C11 -0.2(3)
C1 C9 C10 C11 179.22(19)
